data_7219729
loop_
_publ_author_name
'Cao, Xinyu'
'Li, Ling'
'Li, Changxia'
'Lv, Lei'
'Huang, Rudan'

_publ_section_title
;
 Functionalities and architectures of coordination polymers with
 multi-dimensionalities via transition metal--dicarboxylate ligands
;
_journal_issue 11
_journal_name_full CrystEngComm
_journal_page_first 2398
_journal_paper_doi 10.1039/C5CE00085H
_journal_volume 17
_journal_year 2015
_chemical_formula_sum 'C38 H34 Co N2 O14'
_chemical_formula_weight 801.60
_chemical_name_systematic
; 
 ? 
;
_space_group_IT_number 13
_symmetry_cell_setting monoclinic
_symmetry_space_group_name_Hall '-P 2yac'
_symmetry_space_group_name_H-M 'P 1 2/n 1'
_atom_sites_solution_hydrogens geom
_atom_sites_solution_primary direct
_atom_sites_solution_secondary difmap
_audit_creation_method SHELXL-97
_audit_update_record
;
2013-11-12 deposited with the CCDC.
2015-02-19 downloaded from the CCDC.
;
_cell_angle_alpha 90.00
_cell_angle_beta 107.309(2)
_cell_angle_gamma 90.00
_cell_formula_units_Z 2
_cell_length_a 12.3741(6)
_cell_length_b 11.3562(5)
_cell_length_c 13.6838(8)
_cell_measurement_reflns_used 1578
_cell_measurement_temperature 293(2)
_cell_measurement_theta_max 28.3779
_cell_measurement_theta_min 2.6410
_cell_volume 1835.81(16)
_computing_cell_refinement 'Bruker FRAMBO'
_computing_data_collection 'Bruker FRAMBO'
_computing_data_reduction 'Bruker SAINT'
_computing_molecular_graphics 'Bruker SHELXTL'
_computing_publication_material 'Bruker SHELXTL'
_computing_structure_refinement 'SHELXL-97 (Sheldrick, 1997)'
_computing_structure_solution 'SHELXS-97 (Sheldrick, 1990)'
_diffrn_ambient_temperature 293(2)
_diffrn_measured_fraction_theta_full 0.999
_diffrn_measured_fraction_theta_max 0.999
_diffrn_measurement_device_type 'CCD area detector'
_diffrn_measurement_method 'phi and omega scans'
_diffrn_radiation_monochromator graphite
_diffrn_radiation_source 'fine-focus sealed tube'
_diffrn_radiation_type MoK\a
_diffrn_radiation_wavelength 0.71073
_diffrn_reflns_av_R_equivalents 0.0359
_diffrn_reflns_av_sigmaI/netI 0.0542
_diffrn_reflns_limit_h_max 14
_diffrn_reflns_limit_h_min -14
_diffrn_reflns_limit_k_max 13
_diffrn_reflns_limit_k_min -13
_diffrn_reflns_limit_l_max 16
_diffrn_reflns_limit_l_min -15
_diffrn_reflns_number 6681
_diffrn_reflns_theta_full 25.01
_diffrn_reflns_theta_max 25.01
_diffrn_reflns_theta_min 2.65
_exptl_absorpt_coefficient_mu 0.541
_exptl_absorpt_correction_T_max 0.8949
_exptl_absorpt_correction_T_min 0.8128
_exptl_absorpt_correction_type multi-scan
_exptl_absorpt_process_details sadabs
_exptl_crystal_density_diffrn 1.450
_exptl_crystal_density_method 'not measured'
_exptl_crystal_F_000 830
_exptl_crystal_size_max 0.40
_exptl_crystal_size_mid 0.35
_exptl_crystal_size_min 0.21
_refine_diff_density_max 0.265
_refine_diff_density_min -0.337
_refine_diff_density_rms 0.058
_refine_ls_extinction_method none
_refine_ls_goodness_of_fit_ref 1.029
_refine_ls_hydrogen_treatment mixed
_refine_ls_matrix_type full
_refine_ls_number_parameters 251
_refine_ls_number_reflns 3245
_refine_ls_number_restraints 0
_refine_ls_restrained_S_all 1.029
_refine_ls_R_factor_all 0.0639
_refine_ls_R_factor_gt 0.0437
_refine_ls_shift/su_max 0.000
_refine_ls_shift/su_mean 0.000
_refine_ls_structure_factor_coef Fsqd
_refine_ls_weighting_details 'calc w=1/[\s^2^(Fo^2^)+(0.0426P)^2^+0.4553P] where P=(Fo^2^+2Fc^2^)/3'
_refine_ls_weighting_scheme calc
_refine_ls_wR_factor_gt 0.0951
_refine_ls_wR_factor_ref 0.1084
_reflns_number_gt 2488
_reflns_number_total 3245
_reflns_threshold_expression >2sigma(I)
_cod_data_source_file c5ce00085h3.cif
_cod_data_source_block 130111f
_cod_depositor_comments
;
The following automatic conversions were performed:

'_symmetry_cell_setting' value 'Monoclinic' changed to 'monoclinic'
according to
/usr/data/users/saulius/crontab/automatic-downloads/current/RSC/lib/dictionaries/cif_core.dic
dictionary named 'cif_core.dic' version 2.4.2 from 2011-04-26.

Automatic conversion script
Id: cif_fix_values 3086 2015-02-26 13:12:21Z robertas 
;
_cod_original_sg_symbol_H-M P2/n
_cod_database_code 7219729

loop_
_symmetry_equiv_pos_as_xyz
'x, y, z'
'-x+1/2, y, -z+1/2'
'-x, -y, -z'
'x-1/2, -y, z-1/2'

loop_
_atom_site_label
_atom_site_type_symbol
_atom_site_fract_x
_atom_site_fract_y
_atom_site_fract_z
_atom_site_U_iso_or_equiv
_atom_site_adp_type
_atom_site_occupancy
_atom_site_symmetry_multiplicity
_atom_site_calc_flag
_atom_site_refinement_flags
Co1 Co 0.2500 0.35050(4) 0.2500 0.02363(17) Uani 1 2 d S
N1 N 0.2500 0.5401(3) 0.2500 0.0274(7) Uani 1 2 d S
N2 N 0.2500 0.1621(3) 0.2500 0.0313(8) Uani 1 2 d S
O1 O 0.29078(13) 0.35057(15) 0.41130(13) 0.0267(4) Uani 1 1 d .
O2 O 0.47611(16) 0.3205(3) 0.45565(15) 0.0638(8) Uani 1 1 d .
O3 O 0.16669(18) -0.3588(2) 0.5648(2) 0.0669(8) Uani 1 1 d .
O4 O 0.02757(17) -0.23507(19) 0.56230(19) 0.0607(7) Uani 1 1 d .
H4 H -0.0090 -0.2964 0.5551 0.091 Uiso 1 1 calc R
O5 O 0.42751(18) 0.12716(18) 0.60203(18) 0.0503(6) Uani 1 1 d .
O6 O 0.07828(14) 0.34230(16) 0.24388(14) 0.0348(5) Uani 1 1 d .
H6B H 0.0343 0.3597 0.1850 0.042 Uiso 1 1 d R
H6C H 0.0636 0.3853 0.2891 0.042 Uiso 1 1 d R
O7 O 0.59825(15) 0.57321(18) 0.95132(16) 0.0475(6) Uani 1 1 d .
H7C H 0.6566 0.5992 0.9377 0.057 Uiso 1 1 d R
H7D H 0.6160 0.5096 0.9850 0.057 Uiso 1 1 d R
C1 C 0.3865(2) 0.3332(2) 0.4769(2) 0.0298(6) Uani 1 1 d .
C2 C 0.3895(2) 0.3337(2) 0.5874(2) 0.0275(6) Uani 1 1 d .
C3 C 0.4104(2) 0.2331(3) 0.6464(2) 0.0360(7) Uani 1 1 d .
C4 C 0.4194(3) 0.2373(3) 0.7497(3) 0.0555(9) Uani 1 1 d .
H4A H 0.4347 0.1690 0.7889 0.067 Uiso 1 1 calc R
C5 C 0.4057(3) 0.3422(4) 0.7938(3) 0.0605(10) Uani 1 1 d .
H5 H 0.4124 0.3451 0.8633 0.073 Uiso 1 1 calc R
C6 C 0.3823(3) 0.4430(3) 0.7365(3) 0.0507(9) Uani 1 1 d .
H6 H 0.3718 0.5138 0.7666 0.061 Uiso 1 1 calc R
C7 C 0.3744(2) 0.4393(3) 0.6338(2) 0.0396(7) Uani 1 1 d .
H7 H 0.3588 0.5080 0.5951 0.048 Uiso 1 1 calc R
C8 C 0.1341(3) -0.2595(3) 0.5699(3) 0.0442(8) Uani 1 1 d .
C9 C 0.2082(2) -0.1546(3) 0.5829(2) 0.0401(8) Uani 1 1 d .
C10 C 0.1695(2) -0.0407(3) 0.5886(3) 0.0461(8) Uani 1 1 d .
H10 H 0.0946 -0.0285 0.5869 0.055 Uiso 1 1 calc R
C11 C 0.2411(3) 0.0547(3) 0.5968(3) 0.0473(8) Uani 1 1 d .
H11 H 0.2147 0.1307 0.6009 0.057 Uiso 1 1 calc R
C12 C 0.3521(2) 0.0362(3) 0.5990(2) 0.0406(8) Uani 1 1 d .
C13 C 0.3925(3) -0.0758(3) 0.5945(3) 0.0469(9) Uani 1 1 d .
H13 H 0.4676 -0.0877 0.5967 0.056 Uiso 1 1 calc R
C14 C 0.3205(2) -0.1703(3) 0.5866(3) 0.0476(9) Uani 1 1 d .
H14 H 0.3477 -0.2461 0.5838 0.057 Uiso 1 1 calc R
C15 C 0.1880(2) 0.6016(2) 0.1699(2) 0.0357(7) Uani 1 1 d .
H15 H 0.1435 0.5604 0.1135 0.043 Uiso 1 1 calc R
C16 C 0.1863(2) 0.7225(2) 0.1663(2) 0.0360(7) Uani 1 1 d .
H16 H 0.1428 0.7615 0.1080 0.043 Uiso 1 1 calc R
C17 C 0.2500 0.7859(3) 0.2500 0.0258(9) Uani 1 2 d S
C18 C 0.2860(3) 0.1013(3) 0.1830(2) 0.0419(8) Uani 1 1 d .
H18 H 0.3124 0.1425 0.1360 0.050 Uiso 1 1 calc R
C19 C 0.2861(3) -0.0204(3) 0.1794(2) 0.0431(8) Uani 1 1 d .
H19 H 0.3102 -0.0594 0.1299 0.052 Uiso 1 1 calc R
C20 C 0.2500 -0.0832(3) 0.2500 0.0269(9) Uani 1 2 d S

loop_
_atom_site_aniso_label
_atom_site_aniso_U_11
_atom_site_aniso_U_22
_atom_site_aniso_U_33
_atom_site_aniso_U_23
_atom_site_aniso_U_13
_atom_site_aniso_U_12
Co1 0.0275(3) 0.0174(3) 0.0240(3) 0.000 0.0046(2) 0.000
N1 0.0311(17) 0.0176(16) 0.0282(18) 0.000 0.0009(14) 0.000
N2 0.0448(19) 0.0205(17) 0.0286(19) 0.000 0.0109(15) 0.000
O1 0.0256(9) 0.0270(10) 0.0249(10) -0.0003(8) 0.0033(8) 0.0012(8)
O2 0.0331(12) 0.128(2) 0.0293(12) 0.0095(14) 0.0082(10) 0.0229(13)
O3 0.0557(15) 0.0327(14) 0.115(2) -0.0066(14) 0.0291(14) -0.0017(11)
O4 0.0488(14) 0.0456(14) 0.094(2) -0.0085(14) 0.0308(13) -0.0039(11)
O5 0.0602(14) 0.0315(12) 0.0719(17) 0.0028(12) 0.0391(12) -0.0022(10)
O6 0.0319(10) 0.0414(12) 0.0292(11) -0.0036(10) 0.0062(8) 0.0010(8)
O7 0.0368(12) 0.0504(14) 0.0591(15) 0.0178(12) 0.0199(10) 0.0047(9)
C1 0.0337(15) 0.0276(15) 0.0261(15) -0.0017(13) 0.0059(12) 0.0039(12)
C2 0.0267(14) 0.0318(16) 0.0230(15) -0.0010(13) 0.0059(11) -0.0020(11)
C3 0.0371(16) 0.0357(17) 0.0372(18) 0.0018(15) 0.0140(13) -0.0037(13)
C4 0.069(2) 0.064(2) 0.037(2) 0.0170(19) 0.0217(17) 0.0012(19)
C5 0.067(2) 0.089(3) 0.0269(19) -0.006(2) 0.0149(17) -0.018(2)
C6 0.057(2) 0.053(2) 0.048(2) -0.0259(19) 0.0238(17) -0.0183(17)
C7 0.0444(18) 0.0353(17) 0.0409(19) -0.0018(15) 0.0156(14) -0.0038(13)
C8 0.0460(19) 0.0380(19) 0.050(2) -0.0010(16) 0.0170(16) 0.0010(15)
C9 0.0425(17) 0.0369(18) 0.0433(19) 0.0000(15) 0.0163(14) 0.0027(14)
C10 0.0421(18) 0.0424(19) 0.061(2) -0.0018(17) 0.0257(16) 0.0045(14)
C11 0.054(2) 0.0289(17) 0.065(2) -0.0035(16) 0.0266(17) 0.0080(14)
C12 0.0456(18) 0.0327(17) 0.047(2) 0.0057(16) 0.0201(15) 0.0001(14)
C13 0.0419(18) 0.0353(18) 0.068(2) 0.0046(17) 0.0234(16) 0.0045(14)
C14 0.0468(19) 0.0312(17) 0.067(2) 0.0027(17) 0.0207(17) 0.0094(14)
C15 0.0435(16) 0.0247(15) 0.0298(17) -0.0042(13) -0.0029(13) 0.0007(13)
C16 0.0458(17) 0.0239(15) 0.0297(17) 0.0021(13) -0.0020(14) 0.0049(13)
C17 0.033(2) 0.0145(18) 0.030(2) 0.000 0.0089(17) 0.000
C18 0.070(2) 0.0232(15) 0.0417(19) 0.0032(15) 0.0302(16) -0.0017(14)
C19 0.073(2) 0.0229(15) 0.0419(19) -0.0064(15) 0.0309(16) 0.0033(14)
C20 0.030(2) 0.0194(19) 0.027(2) 0.000 0.0020(17) 0.000

loop_
_atom_type_symbol
_atom_type_description
_atom_type_scat_dispersion_real
_atom_type_scat_dispersion_imag
_atom_type_scat_source
C C 0.0033 0.0016 'International Tables Vol C Tables 4.2.6.8 and 6.1.1.4'
H H 0.0000 0.0000 'International Tables Vol C Tables 4.2.6.8 and 6.1.1.4'
N N 0.0061 0.0033 'International Tables Vol C Tables 4.2.6.8 and 6.1.1.4'
O O 0.0106 0.0060 'International Tables Vol C Tables 4.2.6.8 and 6.1.1.4'
Co Co 0.3494 0.9721 'International Tables Vol C Tables 4.2.6.8 and 6.1.1.4'

loop_
_geom_angle_atom_site_label_1
_geom_angle_atom_site_label_2
_geom_angle_atom_site_label_3
_geom_angle
_geom_angle_site_symmetry_1
_geom_angle_site_symmetry_3
O6 Co1 O6 174.92(10) . 2
O6 Co1 O1 88.05(7) . .
O6 Co1 O1 91.95(7) 2 .
O6 Co1 O1 91.95(7) . 2
O6 Co1 O1 88.05(7) 2 2
O1 Co1 O1 179.96(9) . 2
O6 Co1 N2 87.46(5) . .
O6 Co1 N2 87.46(5) 2 .
O1 Co1 N2 90.02(5) . .
O1 Co1 N2 90.02(5) 2 .
O6 Co1 N1 92.54(5) . .
O6 Co1 N1 92.54(5) 2 .
O1 Co1 N1 89.98(5) . .
O1 Co1 N1 89.98(5) 2 .
N2 Co1 N1 180.0 . .
C15 N1 C15 116.9(3) 2 .
C15 N1 Co1 121.57(16) 2 .
C15 N1 Co1 121.57(16) . .
C18 N2 C18 117.2(3) 2 .
C18 N2 Co1 121.38(17) 2 .
C18 N2 Co1 121.38(17) . .
C1 O1 Co1 128.37(17) . .
C8 O4 H4 109.5 . .
C12 O5 C3 118.1(2) . .
Co1 O6 H6B 112.4 . .
Co1 O6 H6C 112.2 . .
H6B O6 H6C 110.0 . .
H7C O7 H7D 108.3 . .
O2 C1 O1 124.4(3) . .
O2 C1 C2 118.8(2) . .
O1 C1 C2 116.7(2) . .
C3 C2 C7 118.2(3) . .
C3 C2 C1 122.1(3) . .
C7 C2 C1 119.7(2) . .
C2 C3 C4 120.9(3) . .
C2 C3 O5 119.2(3) . .
C4 C3 O5 119.9(3) . .
C5 C4 C3 119.8(3) . .
C5 C4 H4A 120.1 . .
C3 C4 H4A 120.1 . .
C6 C5 C4 120.5(3) . .
C6 C5 H5 119.7 . .
C4 C5 H5 119.7 . .
C5 C6 C7 119.8(3) . .
C5 C6 H6 120.1 . .
C7 C6 H6 120.1 . .
C6 C7 C2 120.7(3) . .
C6 C7 H7 119.6 . .
C2 C7 H7 119.6 . .
O3 C8 O4 122.3(3) . .
O3 C8 C9 123.6(3) . .
O4 C8 C9 114.1(3) . .
C14 C9 C10 118.5(3) . .
C14 C9 C8 118.6(3) . .
C10 C9 C8 122.9(3) . .
C11 C10 C9 120.7(3) . .
C11 C10 H10 119.7 . .
C9 C10 H10 119.7 . .
C12 C11 C10 119.5(3) . .
C12 C11 H11 120.3 . .
C10 C11 H11 120.3 . .
C13 C12 C11 120.8(3) . .
C13 C12 O5 116.2(3) . .
C11 C12 O5 122.9(3) . .
C12 C13 C14 119.2(3) . .
C12 C13 H13 120.4 . .
C14 C13 H13 120.4 . .
C13 C14 C9 121.4(3) . .
C13 C14 H14 119.3 . .
C9 C14 H14 119.3 . .
N1 C15 C16 123.5(3) . .
N1 C15 H15 118.2 . .
C16 C15 H15 118.2 . .
C15 C16 C17 119.4(3) . .
C15 C16 H16 120.3 . .
C17 C16 H16 120.3 . .
C16 C17 C16 117.4(3) . 2
C16 C17 C20 121.31(17) . 1_565
C16 C17 C20 121.31(17) 2 1_565
N2 C18 C19 123.3(3) . .
N2 C18 H18 118.4 . .
C19 C18 H18 118.4 . .
C20 C19 C18 119.3(3) . .
C20 C19 H19 120.4 . .
C18 C19 H19 120.4 . .
C19 C20 C19 117.6(3) 2 .
C19 C20 C17 121.20(17) 2 1_545
C19 C20 C17 121.20(17) . 1_545

loop_
_geom_bond_atom_site_label_1
_geom_bond_atom_site_label_2
_geom_bond_distance
_geom_bond_site_symmetry_2
Co1 O6 2.1035(17) .
Co1 O6 2.1035(17) 2
Co1 O1 2.1127(17) .
Co1 O1 2.1127(17) 2
Co1 N2 2.139(3) .
Co1 N1 2.153(3) .
N1 C15 1.333(3) 2
N1 C15 1.333(3) .
N2 C18 1.327(3) 2
N2 C18 1.327(3) .
O1 C1 1.271(3) .
O2 C1 1.236(3) .
O3 C8 1.206(3) .
O4 C8 1.321(4) .
O4 H4 0.8200 .
O5 C12 1.384(3) .
O5 C3 1.392(3) .
O6 H6B 0.8501 .
O6 H6C 0.8499 .
O7 H7C 0.8500 .
O7 H7D 0.8501 .
C1 C2 1.501(4) .
C2 C3 1.378(4) .
C2 C7 1.396(4) .
C3 C4 1.385(4) .
C4 C5 1.369(5) .
C4 H4A 0.9300 .
C5 C6 1.369(5) .
C5 H5 0.9300 .
C6 C7 1.380(4) .
C6 H6 0.9300 .
C7 H7 0.9300 .
C8 C9 1.482(4) .
C9 C14 1.386(4) .
C9 C10 1.390(4) .
C10 C11 1.383(4) .
C10 H10 0.9300 .
C11 C12 1.382(4) .
C11 H11 0.9300 .
C12 C13 1.374(4) .
C13 C14 1.379(4) .
C13 H13 0.9300 .
C14 H14 0.9300 .
C15 C16 1.374(4) .
C15 H15 0.9300 .
C16 C17 1.383(3) .
C16 H16 0.9300 .
C17 C16 1.383(3) 2
C17 C20 1.487(5) 1_565
C18 C19 1.382(4) .
C18 H18 0.9300 .
C19 C20 1.378(3) .
C19 H19 0.9300 .
C20 C19 1.378(3) 2
C20 C17 1.487(5) 1_545

loop_
_geom_torsion_atom_site_label_1
_geom_torsion_atom_site_label_2
_geom_torsion_atom_site_label_3
_geom_torsion_atom_site_label_4
_geom_torsion
_geom_torsion_site_symmetry_1
_geom_torsion_site_symmetry_4
O6 Co1 N1 C15 115.06(17) . 2
O6 Co1 N1 C15 -64.94(17) 2 2
O1 Co1 N1 C15 27.00(17) . 2
O1 Co1 N1 C15 -153.00(17) 2 2
N2 Co1 N1 C15 -67(100) . 2
O6 Co1 N1 C15 -64.94(17) . .
O6 Co1 N1 C15 115.06(17) 2 .
O1 Co1 N1 C15 -153.00(17) . .
O1 Co1 N1 C15 27.00(17) 2 .
N2 Co1 N1 C15 113(100) . .
O6 Co1 N2 C18 -52.84(16) . 2
O6 Co1 N2 C18 127.16(16) 2 2
O1 Co1 N2 C18 35.21(16) . 2
O1 Co1 N2 C18 -144.79(16) 2 2
N1 Co1 N2 C18 129(100) . 2
O6 Co1 N2 C18 127.16(16) . .
O6 Co1 N2 C18 -52.84(16) 2 .
O1 Co1 N2 C18 -144.79(16) . .
O1 Co1 N2 C18 35.21(16) 2 .
N1 Co1 N2 C18 -51(100) . .
O6 Co1 O1 C1 166.0(2) . .
O6 Co1 O1 C1 -8.9(2) 2 .
O1 Co1 O1 C1 -101(100) 2 .
N2 Co1 O1 C1 78.5(2) . .
N1 Co1 O1 C1 -101.5(2) . .
Co1 O1 C1 O2 5.2(4) . .
Co1 O1 C1 C2 -177.62(16) . .
O2 C1 C2 C3 -71.1(4) . .
O1 C1 C2 C3 111.5(3) . .
O2 C1 C2 C7 106.8(3) . .
O1 C1 C2 C7 -70.6(3) . .
C7 C2 C3 C4 -1.8(4) . .
C1 C2 C3 C4 176.1(3) . .
C7 C2 C3 O5 -179.0(2) . .
C1 C2 C3 O5 -1.1(4) . .
C12 O5 C3 C2 -118.2(3) . .
C12 O5 C3 C4 64.5(4) . .
C2 C3 C4 C5 1.0(5) . .
O5 C3 C4 C5 178.2(3) . .
C3 C4 C5 C6 0.5(5) . .
C4 C5 C6 C7 -1.1(5) . .
C5 C6 C7 C2 0.3(4) . .
C3 C2 C7 C6 1.1(4) . .
C1 C2 C7 C6 -176.8(3) . .
O3 C8 C9 C14 1.9(5) . .
O4 C8 C9 C14 -176.9(3) . .
O3 C8 C9 C10 -180.0(3) . .
O4 C8 C9 C10 1.2(5) . .
C14 C9 C10 C11 0.6(5) . .
C8 C9 C10 C11 -177.5(3) . .
C9 C10 C11 C12 0.3(5) . .
C10 C11 C12 C13 -0.9(5) . .
C10 C11 C12 O5 176.8(3) . .
C3 O5 C12 C13 -154.8(3) . .
C3 O5 C12 C11 27.5(4) . .
C11 C12 C13 C14 0.7(5) . .
O5 C12 C13 C14 -177.1(3) . .
C12 C13 C14 C9 0.2(5) . .
C10 C9 C14 C13 -0.8(5) . .
C8 C9 C14 C13 177.3(3) . .
C15 N1 C15 C16 0.7(2) 2 .
Co1 N1 C15 C16 -179.3(2) . .
N1 C15 C16 C17 -1.3(5) . .
C15 C16 C17 C16 0.6(2) . 2
C15 C16 C17 C20 -179.4(2) . 1_565
C18 N2 C18 C19 0.9(2) 2 .
Co1 N2 C18 C19 -179.1(2) . .
N2 C18 C19 C20 -1.7(5) . .
C18 C19 C20 C19 0.8(2) . 2
C18 C19 C20 C17 -179.2(2) . 1_545
